data_4325027
loop_
_publ_author_name
'Victor I. Ovcharenko'
'Sergei V. Fokin'
'Elena Yu. Fursova'
'Olga V. Kuznetsova'
'Eugene V. Tretyakov'
'Galina V. Romanenko'
'Artem S. Bogomyakov'

_publ_section_title
;
 "Jumping Crystals": Oxygen-Evolving Metal-Nitroxide Complexes
;
_journal_name_full 'Inorganic Chemistry'
_journal_page_first 4307
_journal_page_last 4312
_journal_paper_doi 10.1021/ic1022483
_journal_volume 50
_journal_year 2011
_chemical_formula_sum 'C21 H19 Cu F12 N4 O6'
_chemical_formula_weight 714.94
_chemical_name_systematic
; 
 ? 
;
_space_group_IT_number 14
_symmetry_cell_setting monoclinic
_symmetry_space_group_name_Hall '-P 2yn'
_symmetry_space_group_name_H-M 'P 1 21/n 1'
_atom_sites_solution_hydrogens geom
_atom_sites_solution_primary direct
_atom_sites_solution_secondary difmap
_audit_creation_method SHELXL-97
_cell_angle_alpha 90.00
_cell_angle_beta 101.942(6)
_cell_angle_gamma 90.00
_cell_formula_units_Z 4
_cell_length_a 10.108(4)
_cell_length_b 19.783(5)
_cell_length_c 15.093(5)
_cell_measurement_reflns_used 930
_cell_measurement_temperature 240(2)
_cell_measurement_theta_max 15.03
_cell_measurement_theta_min 2.30
_cell_volume 2952.8(17)
_computing_cell_refinement 'Bruker SMART'
_computing_data_collection 'Bruker SMART'
_computing_data_reduction 'Bruker SAINT'
_computing_molecular_graphics 'Bruker SHELXTL'
_computing_publication_material 'Bruker SHELXTL'
_computing_structure_refinement 'SHELXL-97 (Sheldrick, 1997)'
_computing_structure_solution 'SHELXS-97 (Sheldrick, 1990)'
_diffrn_ambient_temperature 240(2)
_diffrn_measured_fraction_theta_full 0.996
_diffrn_measured_fraction_theta_max 0.996
_diffrn_measurement_device_type 'CCD area detector'
_diffrn_measurement_method 'phi and omega scans'
_diffrn_radiation_monochromator graphite
_diffrn_radiation_source 'fine-focus sealed tube'
_diffrn_radiation_type MoK\a
_diffrn_radiation_wavelength 0.71073
_diffrn_reflns_av_R_equivalents 0.0916
_diffrn_reflns_av_sigmaI/netI 0.1421
_diffrn_reflns_limit_h_max 11
_diffrn_reflns_limit_h_min -8
_diffrn_reflns_limit_k_max 21
_diffrn_reflns_limit_k_min -17
_diffrn_reflns_limit_l_max 16
_diffrn_reflns_limit_l_min -16
_diffrn_reflns_number 12767
_diffrn_reflns_theta_full 23.31
_diffrn_reflns_theta_max 23.31
_diffrn_reflns_theta_min 2.06
_exptl_absorpt_coefficient_mu 0.857
_exptl_absorpt_correction_type none
_exptl_crystal_colour blue
_exptl_crystal_density_diffrn 1.608
_exptl_crystal_description prizm
_exptl_crystal_F_000 1432
_exptl_crystal_size_max 0.22
_exptl_crystal_size_mid 0.04
_exptl_crystal_size_min 0.04
_refine_diff_density_max 0.240
_refine_diff_density_min -0.224
_refine_diff_density_rms 0.047
_refine_ls_extinction_method none
_refine_ls_goodness_of_fit_ref 0.923
_refine_ls_hydrogen_treatment constr
_refine_ls_matrix_type full
_refine_ls_number_parameters 478
_refine_ls_number_reflns 4256
_refine_ls_number_restraints 0
_refine_ls_restrained_S_all 0.923
_refine_ls_R_factor_all 0.1624
_refine_ls_R_factor_gt 0.0686
_refine_ls_shift/su_max 0.001
_refine_ls_shift/su_mean 0.000
_refine_ls_structure_factor_coef Fsqd
_refine_ls_weighting_details 'calc w=1/[\s^2^(Fo^2^)+(0.0312P)^2^+0.0000P] where P=(Fo^2^+2Fc^2^)/3'
_refine_ls_weighting_scheme calc
_refine_ls_wR_factor_gt 0.0995
_refine_ls_wR_factor_ref 0.1254
_reflns_number_gt 1998
_reflns_number_total 4256
_reflns_threshold_expression >2sigma(I)
_cod_data_source_file ic1022483_si_001_06.cif
_cod_data_source_block CuL2_240
_cod_original_cell_volume 2952.7(17)
_cod_database_code 4325027

loop_
_symmetry_equiv_pos_as_xyz
'x, y, z'
'-x+1/2, y+1/2, -z+1/2'
'-x, -y, -z'
'x-1/2, -y-1/2, z-1/2'

loop_
_atom_site_label
_atom_site_type_symbol
_atom_site_fract_x
_atom_site_fract_y
_atom_site_fract_z
_atom_site_U_iso_or_equiv
_atom_site_adp_type
_atom_site_occupancy
_atom_site_symmetry_multiplicity
_atom_site_calc_flag
_atom_site_refinement_flags
Cu Cu 0.11718(10) 0.86258(4) 0.18588(6) 0.0668(3) Uani 1 1 d .
O1 O 0.0470(5) 0.7980(2) 0.0903(3) 0.0718(16) Uani 1 1 d .
C1 C -0.025(2) 0.6989(5) 0.0212(10) 0.150(6) Uani 1 1 d .
F1 F -0.0788(8) 0.7260(3) -0.0465(5) 0.195(4) Uani 1 1 d .
F2 F 0.0329(9) 0.6458(6) -0.0116(8) 0.279(6) Uani 1 1 d .
F3 F -0.1000(12) 0.6714(7) 0.0583(6) 0.294(9) Uani 1 1 d .
C2 C 0.0889(10) 0.7385(4) 0.0826(5) 0.079(3) Uani 1 1 d .
C3 C 0.2080(10) 0.7098(4) 0.1255(6) 0.088(3) Uani 1 1 d .
H3A H 0.2214 0.6636 0.1155 0.105 Uiso 1 1 calc R
C4 C 0.3109(9) 0.7451(5) 0.1833(6) 0.077(3) Uani 1 1 d .
C5 C 0.4382(18) 0.7019(9) 0.2243(13) 0.108(4) Uani 1 1 d .
F4 F 0.491(4) 0.6694(17) 0.163(3) 0.150(10) Uani 0.50 1 d P
F5 F 0.536(2) 0.7369(11) 0.253(3) 0.130(11) Uani 0.50 1 d P
F6 F 0.417(2) 0.6580(14) 0.2776(17) 0.110(8) Uani 0.50 1 d P
F4A F 0.417(4) 0.6392(13) 0.239(3) 0.23(2) Uani 0.50 1 d P
F5A F 0.503(6) 0.701(3) 0.156(4) 0.24(2) Uani 0.50 1 d P
F6A F 0.508(4) 0.729(2) 0.3004(17) 0.19(2) Uani 0.50 1 d P
O2 O 0.3103(5) 0.8036(2) 0.2078(3) 0.0867(19) Uani 1 1 d .
O3 O 0.0505(5) 0.8032(2) 0.2686(4) 0.0730(16) Uani 1 1 d .
C6 C -0.003(2) 0.7596(8) 0.4004(13) 0.113(5) Uani 1 1 d .
F8 F -0.070(4) 0.7865(9) 0.465(2) 0.162(10) Uani 0.50 1 d P
F7 F 0.079(3) 0.7181(19) 0.443(4) 0.20(3) Uani 0.50 1 d P
F9 F -0.129(4) 0.734(2) 0.347(2) 0.142(10) Uani 0.50 1 d P
F7A F 0.047(3) 0.7001(12) 0.3687(14) 0.139(10) Uani 0.50 1 d P
F8A F 0.043(4) 0.7536(16) 0.4815(18) 0.143(13) Uani 0.50 1 d P
F9A F -0.105(6) 0.751(3) 0.378(3) 0.23(3) Uani 0.50 1 d P
C7 C 0.0568(8) 0.8159(4) 0.3513(6) 0.071(2) Uani 1 1 d .
C8 C 0.1078(8) 0.8712(4) 0.4004(5) 0.079(3) Uani 1 1 d .
H8A H 0.1060 0.8734 0.4623 0.095 Uiso 1 1 calc R
C9 C 0.1617(8) 0.9235(4) 0.3601(5) 0.065(2) Uani 1 1 d .
C10 C 0.210(3) 0.9852(8) 0.4173(12) 0.109(4) Uani 1 1 d .
F11 F 0.180(7) 1.0398(12) 0.380(2) 0.163(16) Uani 0.50 1 d P
F10 F 0.109(3) 1.0246(18) 0.428(4) 0.159(13) Uani 0.50 1 d P
F12 F 0.277(7) 0.9689(15) 0.504(2) 0.21(2) Uani 0.50 1 d P
F10A F 0.287(7) 1.025(2) 0.385(4) 0.19(2) Uani 0.50 1 d P
F11A F 0.338(3) 0.9838(15) 0.434(3) 0.151(10) Uani 0.50 1 d P
F12A F 0.171(6) 0.985(2) 0.492(2) 0.164(12) Uani 0.50 1 d P
O4 O 0.1767(5) 0.9286(2) 0.2814(3) 0.0702(16) Uani 1 1 d .
O01 O 0.1083(6) 1.0684(3) -0.1706(4) 0.104(2) Uani 1 1 d .
N1 N 0.2219(7) 1.0379(3) -0.1616(4) 0.0657(18) Uani 1 1 d .
C01 C 0.3171(9) 1.0507(4) -0.2219(5) 0.077(2) Uani 1 1 d .
C02 C 0.4046(9) 1.1119(4) -0.1838(5) 0.121(3) Uani 1 1 d .
H02A H 0.3505 1.1527 -0.1941 0.181 Uiso 1 1 calc R
H02B H 0.4802 1.1157 -0.2140 0.181 Uiso 1 1 calc R
H02C H 0.4383 1.1059 -0.1193 0.181 Uiso 1 1 calc R
C03 C 0.2451(8) 1.0652(4) -0.3173(5) 0.097(3) Uani 1 1 d .
H03A H 0.1912 1.0263 -0.3416 0.146 Uiso 1 1 calc R
H03B H 0.3109 1.0746 -0.3542 0.146 Uiso 1 1 calc R
H03C H 0.1866 1.1042 -0.3177 0.146 Uiso 1 1 calc R
C04 C 0.4005(8) 0.9857(4) -0.2075(5) 0.066(2) Uani 1 1 d .
C05 C 0.5423(9) 0.9882(5) -0.2147(6) 0.133(4) Uani 1 1 d .
H05A H 0.5876 1.0246 -0.1773 0.200 Uiso 1 1 calc R
H05B H 0.5478 0.9961 -0.2773 0.200 Uiso 1 1 calc R
H05C H 0.5857 0.9456 -0.1945 0.200 Uiso 1 1 calc R
C06 C 0.3248(9) 0.9276(4) -0.2662(5) 0.122(4) Uani 1 1 d .
H06A H 0.3784 0.8866 -0.2558 0.183 Uiso 1 1 calc R
H06B H 0.3107 0.9399 -0.3297 0.183 Uiso 1 1 calc R
H06C H 0.2381 0.9201 -0.2499 0.183 Uiso 1 1 calc R
N2 N 0.3878(7) 0.9682(3) -0.1128(4) 0.0559(16) Uani 1 1 d .
O02 O 0.4680(5) 0.9290(2) -0.0622(3) 0.0833(17) Uani 1 1 d .
C07 C 0.2759(8) 0.9964(3) -0.0948(5) 0.0506(19) Uani 1 1 d .
C08 C 0.2237(7) 0.9809(4) -0.0163(5) 0.0524(19) Uani 1 1 d .
C09 C 0.2067(7) 0.9204(4) 0.0233(5) 0.058(2) Uani 1 1 d .
H09A H 0.2295 0.8782 0.0020 0.069 Uiso 1 1 calc R
N3 N 0.1524(5) 0.9291(3) 0.0977(4) 0.0563(16) Uani 1 1 d .
C010 C 0.1364(6) 0.9957(4) 0.1036(5) 0.056(2) Uani 1 1 d .
H01A H 0.1006 1.0169 0.1492 0.067 Uiso 1 1 calc R
N4 N 0.1773(5) 1.0286(3) 0.0371(4) 0.0537(16) Uani 1 1 d .
C011 C 0.1883(7) 1.1021(3) 0.0299(4) 0.073(2) Uani 1 1 d .
H01B H 0.1484 1.1235 0.0759 0.110 Uiso 1 1 calc R
H01C H 0.1410 1.1167 -0.0295 0.110 Uiso 1 1 calc R
H01D H 0.2829 1.1147 0.0387 0.110 Uiso 1 1 calc R

loop_
_atom_site_aniso_label
_atom_site_aniso_U_11
_atom_site_aniso_U_22
_atom_site_aniso_U_33
_atom_site_aniso_U_23
_atom_site_aniso_U_13
_atom_site_aniso_U_12
Cu 0.0789(7) 0.0529(5) 0.0663(6) 0.0019(5) 0.0100(5) -0.0084(5)
O1 0.081(4) 0.052(3) 0.077(4) -0.005(3) 0.002(3) -0.004(3)
C1 0.30(2) 0.031(7) 0.090(10) -0.001(6) -0.023(12) -0.047(9)
F1 0.297(9) 0.119(5) 0.125(6) -0.017(4) -0.059(6) -0.043(5)
F2 0.233(10) 0.178(7) 0.369(14) -0.182(9) -0.069(9) 0.033(7)
F3 0.359(15) 0.331(15) 0.156(8) 0.034(8) -0.032(8) -0.280(14)
C2 0.116(9) 0.039(5) 0.081(7) 0.000(5) 0.020(6) -0.014(6)
C3 0.102(8) 0.042(5) 0.110(8) -0.003(5) 0.001(6) 0.012(5)
C4 0.075(7) 0.065(6) 0.094(7) 0.021(6) 0.022(6) 0.009(6)
C5 0.134(15) 0.073(11) 0.117(15) -0.007(11) 0.024(11) -0.009(10)
F4 0.188(18) 0.149(18) 0.120(18) 0.094(16) 0.046(15) 0.096(15)
F5 0.081(11) 0.082(12) 0.21(3) 0.024(18) -0.01(2) -0.003(9)
F6 0.117(13) 0.083(15) 0.131(17) 0.074(16) 0.029(12) 0.012(11)
F4A 0.26(3) 0.070(13) 0.28(5) -0.006(17) -0.11(3) 0.020(14)
F5A 0.21(2) 0.33(5) 0.24(3) 0.20(3) 0.15(2) 0.21(3)
F6A 0.20(3) 0.24(4) 0.104(16) -0.004(16) -0.009(16) 0.12(3)
O2 0.095(5) 0.051(3) 0.110(4) 0.001(3) 0.014(3) -0.001(3)
O3 0.090(4) 0.052(3) 0.078(4) 0.008(3) 0.021(4) -0.005(3)
C6 0.140(15) 0.088(12) 0.097(13) 0.018(10) -0.004(14) -0.022(12)
F8 0.21(3) 0.120(14) 0.19(2) 0.046(16) 0.13(2) 0.004(15)
F7 0.149(18) 0.17(4) 0.30(7) 0.16(4) 0.05(4) 0.05(3)
F9 0.13(3) 0.183(15) 0.15(14) 0.007(13) 0.03(2) -0.100(17)
F7A 0.22(3) 0.072(11) 0.124(14) 0.063(11) 0.023(16) -0.010(11)
F8A 0.22(4) 0.13(3) 0.078(12) 0.060(15) 0.031(18) -0.01(2)
F9A 0.14(2) 0.25(5) 0.24(5) 0.15(4) -0.09(3) -0.12(3)
C7 0.073(6) 0.062(6) 0.077(7) 0.032(6) 0.011(6) 0.008(5)
C8 0.104(7) 0.077(6) 0.052(5) 0.019(5) 0.006(5) 0.003(5)
C9 0.087(7) 0.055(6) 0.044(5) 0.007(5) -0.006(5) 0.009(5)
C10 0.143(17) 0.096(12) 0.077(12) -0.016(10) -0.003(11) -0.013(12)
F11 0.31(5) 0.060(12) 0.13(2) -0.001(11) 0.05(2) 0.04(2)
F10 0.174(19) 0.099(19) 0.22(4) -0.07(2) 0.08(2) 0.010(14)
F12 0.34(5) 0.117(13) 0.10(2) -0.011(12) -0.12(3) 0.04(2)
F10A 0.31(5) 0.09(2) 0.22(3) -0.11(2) 0.18(4) -0.12(3)
F11A 0.157(19) 0.100(15) 0.16(2) 0.000(13) -0.056(17) -0.054(13)
F12A 0.28(4) 0.15(3) 0.065(17) -0.042(14) 0.05(2) -0.06(2)
O4 0.095(4) 0.054(3) 0.057(3) -0.002(3) 0.005(3) -0.016(3)
O01 0.070(4) 0.129(5) 0.118(5) 0.048(4) 0.033(4) 0.048(4)
N1 0.055(5) 0.074(5) 0.068(5) 0.024(4) 0.013(4) 0.012(4)
C01 0.065(6) 0.101(7) 0.067(6) 0.026(5) 0.015(5) 0.005(5)
C02 0.127(9) 0.099(7) 0.137(8) 0.015(6) 0.029(7) -0.046(6)
C03 0.087(7) 0.122(7) 0.081(6) 0.033(5) 0.014(5) 0.023(5)
C04 0.060(6) 0.088(6) 0.050(6) -0.003(4) 0.012(5) 0.022(5)
C05 0.084(8) 0.214(11) 0.109(8) 0.055(7) 0.037(6) 0.060(7)
C06 0.193(11) 0.103(7) 0.068(6) -0.027(5) 0.025(7) 0.008(7)
N2 0.064(5) 0.058(4) 0.041(4) -0.001(3) 0.000(4) 0.013(3)
O02 0.091(4) 0.091(4) 0.061(3) 0.003(3) 0.002(3) 0.045(3)
C07 0.054(6) 0.050(5) 0.049(5) 0.001(4) 0.014(4) 0.004(4)
C08 0.047(5) 0.052(5) 0.057(5) 0.002(4) 0.008(4) 0.012(4)
C09 0.062(6) 0.054(5) 0.057(5) 0.005(4) 0.011(4) 0.008(4)
N3 0.057(4) 0.042(4) 0.071(5) 0.002(3) 0.016(3) 0.004(3)
C010 0.046(5) 0.057(6) 0.064(6) -0.001(4) 0.010(4) 0.001(4)
N4 0.052(4) 0.041(4) 0.066(4) 0.003(3) 0.010(3) 0.004(3)
C011 0.084(6) 0.043(5) 0.092(6) 0.002(4) 0.018(5) 0.002(4)

loop_
_atom_type_symbol
_atom_type_description
_atom_type_scat_dispersion_real
_atom_type_scat_dispersion_imag
_atom_type_scat_source
C C 0.0033 0.0016 'International Tables Vol C Tables 4.2.6.8 and 6.1.1.4'
H H 0.0000 0.0000 'International Tables Vol C Tables 4.2.6.8 and 6.1.1.4'
N N 0.0061 0.0033 'International Tables Vol C Tables 4.2.6.8 and 6.1.1.4'
O O 0.0106 0.0060 'International Tables Vol C Tables 4.2.6.8 and 6.1.1.4'
F F 0.0171 0.0103 'International Tables Vol C Tables 4.2.6.8 and 6.1.1.4'
Cu Cu 0.3201 1.2651 'International Tables Vol C Tables 4.2.6.8 and 6.1.1.4'

loop_
_geom_angle_atom_site_label_1
_geom_angle_atom_site_label_2
_geom_angle_atom_site_label_3
_geom_angle
_geom_angle_site_symmetry_3
O3 Cu O4 91.4(2) .
O3 Cu O1 87.5(2) .
O4 Cu O1 176.7(2) .
O3 Cu N3 169.9(2) .
O4 Cu N3 88.9(2) .
O1 Cu N3 91.5(2) .
O3 Cu O2 89.9(2) .
O4 Cu O2 96.5(2) .
O1 Cu O2 86.60(19) .
N3 Cu O2 100.1(2) .
O3 Cu O01 87.75(19) 3_575
O4 Cu O01 81.13(19) 3_575
O1 Cu O01 95.70(19) 3_575
N3 Cu O01 82.4(2) 3_575
O2 Cu O01 176.60(18) 3_575
C2 O1 Cu 126.9(5) .
F3 C1 F1 114(2) .
F3 C1 F2 100.9(9) .
F1 C1 F2 101.1(15) .
F3 C1 C2 115.4(13) .
F1 C1 C2 116.2(10) .
F2 C1 C2 106.8(15) .
O1 C2 C3 128.5(8) .
O1 C2 C1 107.9(9) .
C3 C2 C1 123.4(9) .
O1 C2 Cu 32.6(3) .
C3 C2 Cu 96.8(5) .
C1 C2 Cu 137.5(9) .
C2 C3 C4 123.8(8) .
O2 C4 C3 128.0(8) .
O2 C4 C5 117.1(10) .
C3 C4 C5 114.8(10) .
O2 C4 Cu 39.2(4) .
C3 C4 Cu 89.5(5) .
C5 C4 Cu 153.1(9) .
F5 C5 F6 114(3) .
F5 C5 F4A 130(2) .
F6 C5 F4A 32(2) .
F5 C5 F4 96(4) .
F6 C5 F4 105(2) .
F4A C5 F4 76(2) .
F5 C5 F5A 78(3) .
F6 C5 F5A 132(3) .
F4A C5 F5A 104(4) .
F4 C5 F5A 28(3) .
F5 C5 F6A 37.9(19) .
F6 C5 F6A 82(2) .
F4A C5 F6A 109(3) .
F4 C5 F6A 125(3) .
F5A C5 F6A 115(4) .
F5 C5 C4 112.1(15) .
F6 C5 C4 114.0(17) .
F4A C5 C4 116(2) .
F4 C5 C4 114.3(17) .
F5A C5 C4 101(2) .
F6A C5 C4 111(2) .
F5A F4 C5 77(8) .
F5A F4 F4A 128(9) .
C5 F4 F4A 51.1(19) .
F6A F5 C5 79(4) .
F6A F5 F5A 131(5) .
C5 F5 F5A 54(2) .
F4A F6 C5 78(4) .
F4A F6 F6A 122(5) .
C5 F6 F6A 51.8(15) .
F6 F4A C5 70(3) .
F6 F4A F4 119(5) .
C5 F4A F4 53(2) .
F4 F5A C5 75(7) .
F4 F5A F5 106(8) .
C5 F5A F5 48(2) .
F5 F6A C5 63(3) .
F5 F6A F6 104(5) .
C5 F6A F6 46.5(19) .
C4 O2 Cu 120.7(6) .
C7 O3 Cu 124.3(5) .
F9A C6 F8A 117(4) .
F9A C6 F7 124(4) .
F8A C6 F7 49(2) .
F9A C6 F7A 99(5) .
F8A C6 F7A 100(3) .
F7 C6 F7A 51(3) .
F9A C6 F8 72(3) .
F8A C6 F8 58.7(19) .
F7 C6 F8 105(3) .
F7A C6 F8 144.4(15) .
F9A C6 F9 19(5) .
F8A C6 F9 129(2) .
F7 C6 F9 118(3) .
F7A C6 F9 82(2) .
F8 C6 F9 91(3) .
F9A C6 C7 116(3) .
F8A C6 C7 116.7(18) .
F7 C6 C7 117(2) .
F7A C6 C7 104.1(16) .
F8 C6 C7 110.9(14) .
F9 C6 C7 112(2) .
F8A F8 C6 53.4(17) .
F8A F8 F9A 88(4) .
C6 F8 F9A 42(2) .
F8A F7 F7A 135(5) .
F8A F7 C6 64(3) .
F7A F7 C6 71(3) .
F9A F9 C6 35(10) .
F7 F7A C6 57(3) .
F7 F8A C6 67(3) .
F7 F8A F8 129(5) .
C6 F8A F8 68(2) .
F9 F9A C6 126(10) .
F9 F9A F8 166(10) .
C6 F9A F8 66(2) .
O3 C7 C8 129.4(8) .
O3 C7 C6 112.9(10) .
C8 C7 C6 117.7(11) .
O3 C7 Cu 34.2(4) .
C8 C7 Cu 95.2(5) .
C6 C7 Cu 147.1(9) .
C7 C8 C9 120.5(8) .
C7 C8 Cu 60.3(5) .
C9 C8 Cu 60.2(4) .
O4 C9 C8 129.0(8) .
O4 C9 C10 113.3(11) .
C8 C9 C10 117.8(11) .
O4 C9 Cu 33.9(3) .
C8 C9 Cu 95.1(5) .
C10 C9 Cu 147.1(10) .
F11 C10 F11A 105(3) .
F11 C10 F12A 108(3) .
F11A C10 F12A 109(3) .
F11 C10 F10A 53(2) .
F11A C10 F10A 54(3) .
F12A C10 F10A 131.8(19) .
F11 C10 F10 54(2) .
F11A C10 F10 140.8(19) .
F12A C10 F10 60(2) .
F10A C10 F10 104(3) .
F11 C10 F12 131.7(19) .
F11A C10 F12 62(3) .
F12A C10 F12 49(2) .
F10A C10 F12 107(4) .
F10 C10 F12 105(3) .
F11 C10 C9 115.5(16) .
F11A C10 C9 106.7(18) .
F12A C10 C9 112.8(18) .
F10A C10 C9 115.2(19) .
F10 C10 C9 112.3(19) .
F12 C10 C9 112.8(18) .
F10A F11 F10 128(5) .
F10A F11 C10 66(3) .
F10 F11 C10 67(2) .
F11 F10 F12A 111(4) .
F11 F10 C10 59(2) .
F12A F10 C10 58(2) .
F12A F12 F11A 113(3) .
F12A F12 C10 60.5(18) .
F11A F12 C10 55.0(19) .
F11 F10A F11A 122(4) .
F11 F10A C10 61(2) .
F11A F10A C10 63(2) .
F10A F11A C10 64(2) .
F10A F11A F12 116(4) .
C10 F11A F12 63(2) .
F12 F12A C10 71(3) .
F12 F12A F10 127(4) .
C10 F12A F10 61.7(19) .
C9 O4 Cu 125.4(5) .
N1 O01 Cu 176.7(5) 3_575
O01 N1 C07 126.3(7) .
O01 N1 C01 122.6(6) .
C07 N1 C01 110.8(6) .
N1 C01 C03 112.1(7) .
N1 C01 C04 100.3(6) .
C03 C01 C04 116.3(7) .
N1 C01 C02 107.6(7) .
C03 C01 C02 109.5(6) .
C04 C01 C02 110.6(7) .
C05 C04 N2 111.0(7) .
C05 C04 C01 118.8(7) .
N2 C04 C01 100.2(6) .
C05 C04 C06 111.0(7) .
N2 C04 C06 104.1(6) .
C01 C04 C06 110.4(6) .
O02 N2 C07 126.8(7) .
O02 N2 C04 123.2(6) .
C07 N2 C04 109.8(6) .
N1 C07 N2 109.7(7) .
N1 C07 C08 126.7(7) .
N2 C07 C08 123.6(7) .
C09 C08 N4 104.8(7) .
C09 C08 C07 130.8(7) .
N4 C08 C07 124.4(7) .
N3 C09 C08 111.1(6) .
N3 C09 Cu 30.0(3) .
C08 C09 Cu 140.9(6) .
C010 N3 C09 104.8(6) .
C010 N3 Cu 125.3(6) .
C09 N3 Cu 129.7(5) .
N4 C010 N3 111.8(7) .
N4 C010 Cu 144.6(5) .
N3 C010 Cu 32.9(4) .
C010 N4 C08 107.5(6) .
C010 N4 C011 125.5(7) .
C08 N4 C011 126.5(7) .

loop_
_geom_bond_atom_site_label_1
_geom_bond_atom_site_label_2
_geom_bond_distance
_geom_bond_site_symmetry_2
Cu O3 1.935(5) .
Cu O4 1.946(4) .
Cu O1 1.947(4) .
Cu N3 1.956(6) .
Cu O2 2.239(5) .
Cu O01 2.626(5) 3_575
O1 C2 1.264(8) .
C1 F3 1.163(19) .
C1 F1 1.181(10) .
C1 F2 1.346(17) .
C1 C2 1.538(13) .
C2 C3 1.367(10) .
C3 C4 1.399(10) .
C4 O2 1.216(8) .
C4 C5 1.561(14) .
C5 F5 1.22(2) .
C5 F6 1.23(2) .
C5 F4A 1.28(3) .
C5 F4 1.32(4) .
C5 F5A 1.33(5) .
C5 F6A 1.33(4) .
F4 F5A 0.65(7) .
F4 F4A 1.60(6) .
F5 F6A 0.84(4) .
F5 F5A 1.61(6) .
F6 F4A 0.70(5) .
F6 F6A 1.68(5) .
O3 C7 1.263(8) .
C6 F9A 1.03(5) .
C6 F8A 1.22(3) .
C6 F7 1.24(3) .
C6 F7A 1.40(3) .
C6 F8 1.41(3) .
C6 F9 1.45(4) .
C6 C7 1.529(14) .
F8 F8A 1.30(3) .
F8 F9A 1.47(5) .
F7 F8A 1.02(4) .
F7 F7A 1.16(5) .
F9 F9A 0.58(7) .
C7 C8 1.360(9) .
C8 C9 1.371(9) .
C9 O4 1.231(8) .
C9 C10 1.516(12) .
C10 F11 1.22(3) .
C10 F11A 1.27(3) .
C10 F12A 1.27(3) .
C10 F10A 1.28(3) .
C10 F10 1.32(3) .
C10 F12 1.38(3) .
F11 F10A 1.11(4) .
F11 F10 1.15(3) .
F10 F12A 1.30(4) .
F12 F12A 1.10(4) .
F12 F11A 1.36(6) .
F10A F11A 1.15(5) .
O01 N1 1.279(7) .
O01 Cu 2.626(5) 3_575
N1 C07 1.327(7) .
N1 C01 1.477(9) .
C01 C03 1.500(8) .
C01 C04 1.528(9) .
C01 C02 1.540(9) .
C04 C05 1.461(9) .
C04 N2 1.501(8) .
C04 C06 1.552(9) .
N2 O02 1.259(5) .
N2 C07 1.338(8) .
C07 C08 1.427(9) .
C08 C09 1.365(8) .
C08 N4 1.383(8) .
C09 N3 1.358(8) .
N3 C010 1.334(7) .
C010 N4 1.332(7) .
N4 C011 1.463(6) .
